data_2232535
loop_
_publ_author_name
'Walha, Sondra'
'Na\"ili, Houcine'
'Yahyaoui, Samia'
'Mhiri, Tahar'

_publ_section_title
;
 1-Methylpiperazine-1,4-diium tetrachloridozincate hemihydrate
;
_journal_coeditor_code ZQ2122
_journal_issue 11
_journal_name_full 'Acta Crystallographica Section E'
_journal_page_first m1605
_journal_paper_doi 10.1107/S1600536811043236
_journal_volume 67
_journal_year 2011
_chemical_formula_iupac '(C5 H14 N2) [Zn Cl4], 0.5H2 O'
_chemical_formula_moiety 'C5 H14 N2 2+, Cl4 Zn 2-, 0.5(H2 O)'
_chemical_formula_sum 'C5 H15 Cl4 N2 O0.5 Zn'
_chemical_formula_weight 318.36
_chemical_name_systematic
;
1-Methylpiperazine-1,4-diium tetrachloridozincate hemihydrate
;
_space_group_IT_number 15
_symmetry_cell_setting monoclinic
_symmetry_space_group_name_Hall '-C 2yc'
_symmetry_space_group_name_H-M 'C 1 2/c 1'
_atom_sites_solution_hydrogens geom
_atom_sites_solution_primary direct
_atom_sites_solution_secondary difmap
_audit_creation_method SHELXL-97
_cell_angle_alpha 90.00
_cell_angle_beta 102.821(3)
_cell_angle_gamma 90.00
_cell_formula_units_Z 8
_cell_length_a 14.3210(5)
_cell_length_b 12.7590(5)
_cell_length_c 13.7970(3)
_cell_measurement_temperature 293(2)
_cell_measurement_theta_max 32.0
_cell_measurement_theta_min 3.5
_cell_volume 2458.16(14)
_computing_cell_refinement 'SCALEPACK (Otwinowski & Minor, 1997)'
_computing_data_collection 'COLLECT (Nonius, 1998)'
_computing_data_reduction 'DENZO and SCALEPACK (Otwinowski & Minor, 1997)'
_computing_molecular_graphics 'DIAMOND (Brandenburg, 2006)'
_computing_publication_material 'WinGX (Farrugia, 1999)'
_computing_structure_refinement 'SHELXL97 (Sheldrick, 2008)'
_computing_structure_solution 'SHELXS97 (Sheldrick, 2008)'
_diffrn_ambient_temperature 293(2)
_diffrn_detector_area_resol_mean 9
_diffrn_measured_fraction_theta_full 0.990
_diffrn_measured_fraction_theta_max 0.990
_diffrn_measurement_device_type 'Nonius KappaCCD'
_diffrn_measurement_method 'CCD rotation images, thick slices'
_diffrn_radiation_monochromator graphite
_diffrn_radiation_source 'fine-focus sealed tube'
_diffrn_radiation_type MoK\a
_diffrn_radiation_wavelength 0.71073
_diffrn_reflns_av_R_equivalents 0.0000
_diffrn_reflns_av_sigmaI/netI 0.0391
_diffrn_reflns_limit_h_max 20
_diffrn_reflns_limit_h_min -21
_diffrn_reflns_limit_k_max 19
_diffrn_reflns_limit_k_min 0
_diffrn_reflns_limit_l_max 20
_diffrn_reflns_limit_l_min 0
_diffrn_reflns_number 4237
_diffrn_reflns_theta_full 32.00
_diffrn_reflns_theta_max 32.00
_diffrn_reflns_theta_min 3.45
_diffrn_standards_number 27355
_exptl_absorpt_coefficient_mu 2.830
_exptl_absorpt_correction_T_max 0.6610
_exptl_absorpt_correction_T_min 0.3930
_exptl_absorpt_correction_type analytical
_exptl_absorpt_process_details '(de Meulenaer & Tompa, 1965)'
_exptl_crystal_colour colourless
_exptl_crystal_density_diffrn 1.720
_exptl_crystal_density_method 'not measured'
_exptl_crystal_description plate-shaped
_exptl_crystal_F_000 1288
_exptl_crystal_size_max 0.467
_exptl_crystal_size_mid 0.113
_exptl_crystal_size_min 0.026
_refine_diff_density_max 0.492
_refine_diff_density_min -0.676
_refine_ls_extinction_coef 0.0000
_refine_ls_extinction_method 'SHELXL97 (Sheldrick, 2008)'
_refine_ls_goodness_of_fit_ref 1.237
_refine_ls_hydrogen_treatment constr
_refine_ls_matrix_type full
_refine_ls_number_parameters 115
_refine_ls_number_reflns 4237
_refine_ls_number_restraints 0
_refine_ls_restrained_S_all 1.237
_refine_ls_R_factor_all 0.0844
_refine_ls_R_factor_gt 0.0503
_refine_ls_shift/su_max 0.000
_refine_ls_shift/su_mean 0.000
_refine_ls_structure_factor_coef Fsqd
_refine_ls_weighting_details 'calc w=1/[\s^2^(Fo^2^)+(0.0157P)^2^+3.8346P] where P=(Fo^2^+2Fc^2^)/3'
_refine_ls_weighting_scheme calc
_refine_ls_wR_factor_gt 0.0691
_refine_ls_wR_factor_ref 0.0798
_reflns_number_gt 2996
_reflns_number_total 4237
_reflns_threshold_expression I>2sigma(I)
_cod_data_source_file zq2122.cif
_cod_data_source_block I
_cod_original_sg_symbol_H-M 'C 2/c'
_cod_original_formula_sum 'C5 H15 Cl4 N2 O0.5 Zn1'
_cod_database_code 2232535
_cod_database_fobs_code 2232535

loop_
_symmetry_equiv_pos_as_xyz
'x, y, z'
'-x, y, -z+1/2'
'x+1/2, y+1/2, z'
'-x+1/2, y+1/2, -z+1/2'
'-x, -y, -z'
'x, -y, z-1/2'
'-x+1/2, -y+1/2, -z'
'x+1/2, -y+1/2, z-1/2'

loop_
_atom_site_type_symbol
_atom_site_label
_atom_site_fract_x
_atom_site_fract_y
_atom_site_fract_z
_atom_site_U_iso_or_equiv
_atom_site_adp_type
_atom_site_calc_flag
_atom_site_refinement_flags
_atom_site_occupancy
_atom_site_symmetry_multiplicity
Zn Zn 0.01435(2) 0.25139(2) 0.52565(2) 0.02734(8) Uani d . 1 1
Cl Cl1 -0.08951(5) 0.20675(6) 0.61886(5) 0.04259(18) Uani d . 1 1
Cl Cl3 0.14474(5) 0.34080(6) 0.61526(5) 0.03835(16) Uani d . 1 1
Cl Cl2 -0.05717(5) 0.35910(7) 0.40099(6) 0.0468(2) Uani d . 1 1
Cl Cl4 0.07327(5) 0.11031(6) 0.45991(5) 0.04292(19) Uani d . 1 1
N N2 0.14425(16) 0.5183(2) 0.90999(19) 0.0396(6) Uani d . 1 1
H H3 0.1119 0.5425 0.9598 0.048 Uiso d R 1 1
H H2 0.0992 0.4842 0.8576 0.048 Uiso d R 1 1
N N1 0.31874(14) 0.49919(18) 0.83935(15) 0.0288(5) Uani d . 1 1
H H1 0.3598 0.5316 0.8904 0.035 Uiso calc R 1 1
C C1 0.27548(19) 0.4078(2) 0.8808(2) 0.0326(6) Uani d . 1 1
H H1A 0.3258 0.3607 0.9112 0.039 Uiso d R 1 1
H H1B 0.2325 0.3726 0.8274 0.039 Uiso d R 1 1
C C2 0.2207(2) 0.4431(2) 0.9561(2) 0.0360(6) Uani d . 1 1
H H2A 0.1925 0.3832 0.9804 0.043 Uiso d R 1 1
H H2B 0.2644 0.4764 1.0101 0.043 Uiso d R 1 1
C C3 0.1851(2) 0.6107(2) 0.8677(2) 0.0424(7) Uani d . 1 1
H H3B 0.2258 0.6492 0.9203 0.051 Uiso d R 1 1
H H3A 0.1339 0.6550 0.8341 0.051 Uiso d R 1 1
C C4 0.2429(2) 0.5757(2) 0.7943(2) 0.0344(6) Uani d . 1 1
H H4A 0.2004 0.5427 0.7391 0.041 Uiso d R 1 1
H H4B 0.2719 0.6359 0.7714 0.041 Uiso d R 1 1
C C5 0.3743(2) 0.4655(3) 0.7650(2) 0.0464(8) Uani d . 1 1
H H5A 0.3369 0.4268 0.7103 0.056 Uiso d R 1 1
H H5B 0.4265 0.4215 0.7970 0.056 Uiso d R 1 1
H H5C 0.3991 0.5263 0.7382 0.056 Uiso d R 1 1
O O 0.0000 0.4275(2) 0.7500 0.0420(7) Uani d S 1 2
H HW1 0.0338 0.3954 0.7050 0.050 Uiso d R 1 1

loop_
_atom_site_aniso_label
_atom_site_aniso_U_11
_atom_site_aniso_U_22
_atom_site_aniso_U_33
_atom_site_aniso_U_12
_atom_site_aniso_U_13
_atom_site_aniso_U_23
Zn 0.02624(14) 0.02913(16) 0.02555(15) 0.00289(13) 0.00340(10) 0.00195(13)
Cl1 0.0478(4) 0.0476(4) 0.0363(4) -0.0085(3) 0.0176(3) 0.0033(3)
Cl3 0.0348(3) 0.0437(4) 0.0338(4) -0.0077(3) 0.0017(3) -0.0049(3)
Cl2 0.0306(3) 0.0632(5) 0.0451(4) 0.0098(3) 0.0053(3) 0.0291(4)
Cl4 0.0473(4) 0.0451(4) 0.0321(4) 0.0176(3) -0.0002(3) -0.0089(3)
N2 0.0286(12) 0.0513(16) 0.0420(14) -0.0053(11) 0.0141(10) -0.0153(12)
N1 0.0209(10) 0.0452(14) 0.0197(10) -0.0038(9) 0.0030(8) 0.0009(9)
C1 0.0307(13) 0.0359(15) 0.0315(14) 0.0033(11) 0.0074(11) 0.0070(11)
C2 0.0350(14) 0.0465(18) 0.0285(14) -0.0083(13) 0.0117(11) 0.0023(12)
C3 0.0401(16) 0.0379(17) 0.0486(18) 0.0067(13) 0.0088(13) -0.0043(14)
C4 0.0363(14) 0.0353(16) 0.0305(14) 0.0031(12) 0.0054(11) 0.0054(12)
C5 0.0294(14) 0.081(2) 0.0313(15) 0.0083(15) 0.0129(12) 0.0041(15)
O 0.0452(17) 0.0406(17) 0.0374(16) 0.000 0.0033(13) 0.000

loop_
_atom_type_symbol
_atom_type_description
_atom_type_scat_dispersion_real
_atom_type_scat_dispersion_imag
_atom_type_scat_source
C C 0.0033 0.0016 'International Tables Vol C Tables 4.2.6.8 and 6.1.1.4'
H H 0.0000 0.0000 'International Tables Vol C Tables 4.2.6.8 and 6.1.1.4'
N N 0.0061 0.0033 'International Tables Vol C Tables 4.2.6.8 and 6.1.1.4'
O O 0.0106 0.0060 'International Tables Vol C Tables 4.2.6.8 and 6.1.1.4'
Zn Zn 0.2839 1.4301 'International Tables Vol C Tables 4.2.6.8 and 6.1.1.4'
Cl Cl 0.1484 0.1585 'International Tables Vol C Tables 4.2.6.8 and 6.1.1.4'

loop_
_geom_angle_atom_site_label_1
_geom_angle_atom_site_label_2
_geom_angle_atom_site_label_3
_geom_angle
_geom_angle_publ_flag
Cl1 Zn Cl2 110.12(3) yes
Cl1 Zn Cl4 112.42(3) yes
Cl2 Zn Cl4 108.97(3) yes
Cl1 Zn Cl3 112.33(3) yes
Cl2 Zn Cl3 106.50(3) yes
Cl4 Zn Cl3 106.24(3) yes
C2 N2 C3 111.2(2) yes
C2 N2 H3 109.1 no
C3 N2 H3 108.6 no
C2 N2 H2 109.7 no
C3 N2 H2 108.7 no
H3 N2 H2 109.5 no
C4 N1 C1 110.2(2) yes
C4 N1 C5 110.6(2) yes
C1 N1 C5 111.6(2) yes
C4 N1 H1 108.1 no
C1 N1 H1 108.1 no
C5 N1 H1 108.1 no
N1 C1 C2 110.8(2) yes
N1 C1 H1A 108.8 no
C2 C1 H1A 110.0 no
N1 C1 H1B 108.7 no
C2 C1 H1B 109.0 no
H1A C1 H1B 109.5 no
N2 C2 C1 110.2(2) yes
N2 C2 H2A 109.6 no
C1 C2 H2A 109.2 no
N2 C2 H2B 109.7 no
C1 C2 H2B 108.6 no
H2A C2 H2B 109.5 no
N2 C3 C4 110.5(2) yes
N2 C3 H3B 109.6 no
C4 C3 H3B 109.1 no
N2 C3 H3A 109.4 no
C4 C3 H3A 108.9 no
H3B C3 H3A 109.5 no
N1 C4 C3 111.8(2) yes
N1 C4 H4A 108.6 no
C3 C4 H4A 108.4 no
N1 C4 H4B 109.5 no
C3 C4 H4B 109.1 no
H4A C4 H4B 109.5 no
N1 C5 H5A 113.4 no
N1 C5 H5B 109.4 no
H5A C5 H5B 107.6 no
N1 C5 H5C 109.3 no
H5A C5 H5C 107.6 no
H5B C5 H5C 109.5 no

loop_
_geom_bond_atom_site_label_1
_geom_bond_atom_site_label_2
_geom_bond_distance
_geom_bond_publ_flag
Zn Cl1 2.2449(8) yes
Zn Cl2 2.2614(7) yes
Zn Cl4 2.2615(8) yes
Zn Cl3 2.3004(7) yes
N2 C2 1.488(4) yes
N2 C3 1.490(4) yes
N2 H3 0.9600 no
N2 H2 0.9599 no
N1 C4 1.489(3) yes
N1 C1 1.492(3) yes
N1 C5 1.494(3) yes
N1 H1 0.9100 no
C1 C2 1.503(4) yes
C1 H1A 0.9600 no
C1 H1B 0.9599 no
C2 H2A 0.9599 no
C2 H2B 0.9601 no
C3 C4 1.511(4) yes
C3 H3B 0.9599 no
C3 H3A 0.9599 no
C4 H4A 0.9601 no
C4 H4B 0.9600 no
C5 H5A 0.9601 no
C5 H5B 0.9599 no
C5 H5C 0.9601 no
O HW1 0.9600 no

loop_
_geom_hbond_atom_site_label_D
_geom_hbond_atom_site_label_H
_geom_hbond_atom_site_label_A
_geom_hbond_site_symmetry_A
_geom_hbond_distance_DH
_geom_hbond_distance_HA
_geom_hbond_distance_DA
_geom_hbond_angle_DHA
N1 H1 Cl4 4_556 0.91 2.31 3.189(2) 163.7
N2 H3 Cl3 6_566 0.96 2.57 3.353(2) 139.1
N2 H3 Cl2 6_566 0.96 2.69 3.259(2) 118.6
O HW1 Cl3 . 0.96 2.33 3.2692(12) 166.9
N2 H2 O . 0.96 1.95 2.908(3) 174.3
